data_7031765
loop_
_publ_author_name
'Lan, Qing'
'Zhang, Zhi-Ming'
'Li, Yang-Guang'
'Lu, Ying'
'Wang, En-Bo'

_publ_section_title
;
 Synthesis of a poly-pendant 1-D chain based on 'trans-vanadium' bicapped,
 Keggin-type vanadtungstate and its photocatalytic properties.
;
_journal_issue 43
_journal_name_full 'Dalton transactions (Cambridge, England : 2003)'
_journal_page_first 16265
_journal_page_last 16269
_journal_paper_doi 10.1039/c4dt01575d
_journal_volume 43
_journal_year 2014
_chemical_formula_sum 'C56 H56 N16 Ni O42 V3 W12'
_chemical_formula_weight 4042.90
_chemical_name_systematic
; 
 ? 
;
_space_group_IT_number 88
_symmetry_cell_setting tetragonal
_symmetry_space_group_name_Hall '-I 4ad'
_symmetry_space_group_name_H-M 'I 41/a :2'
_atom_sites_solution_hydrogens none
_atom_sites_solution_primary direct
_atom_sites_solution_secondary difmap
_audit_creation_method SHELXL-97
_cell_angle_alpha 90.00
_cell_angle_beta 90.00
_cell_angle_gamma 90.00
_cell_formula_units_Z 4
_cell_length_a 22.927(5)
_cell_length_b 22.927(5)
_cell_length_c 15.430(3)
_cell_measurement_reflns_used 3565
_cell_measurement_temperature 293(2)
_cell_measurement_theta_max 25.00
_cell_measurement_theta_min 3.18
_cell_volume 8111(3)
_computing_cell_refinement auto
_computing_data_collection auto
_computing_data_reduction auto
_computing_molecular_graphics auto
_computing_publication_material auto
_computing_structure_refinement 'SHELXL-97 (Sheldrick, 1997)'
_computing_structure_solution 'SHELXS-97 (Sheldrick, 1990)'
_diffrn_ambient_temperature 293(2)
_diffrn_detector_area_resol_mean 0.01
_diffrn_measured_fraction_theta_full 0.998
_diffrn_measured_fraction_theta_max 0.998
_diffrn_measurement_device_type 'Rigaku R-AXIS RAPID IP'
_diffrn_measurement_method Oscillation
_diffrn_radiation_monochromator graphite
_diffrn_radiation_source 'fine-focus sealed tube'
_diffrn_radiation_type MoK\a
_diffrn_radiation_wavelength 0.71073
_diffrn_reflns_av_R_equivalents 0.0749
_diffrn_reflns_av_sigmaI/netI 0.0695
_diffrn_reflns_limit_h_max 27
_diffrn_reflns_limit_h_min -27
_diffrn_reflns_limit_k_max 27
_diffrn_reflns_limit_k_min -27
_diffrn_reflns_limit_l_max 18
_diffrn_reflns_limit_l_min -18
_diffrn_reflns_number 29180
_diffrn_reflns_theta_full 25.00
_diffrn_reflns_theta_max 25.00
_diffrn_reflns_theta_min 3.18
_diffrn_standards_decay_% none
_diffrn_standards_interval_count 0
_diffrn_standards_interval_time 0
_diffrn_standards_number 0
_exptl_absorpt_coefficient_mu 17.593
_exptl_absorpt_correction_T_max 0.1129
_exptl_absorpt_correction_T_min 0.0836
_exptl_absorpt_correction_type multi-scan
_exptl_absorpt_process_details 'ABSCOR by T.Higashi    8 March, 1995'
_exptl_crystal_colour brown
_exptl_crystal_density_diffrn 3.311
_exptl_crystal_density_method 'not measured'
_exptl_crystal_description block
_exptl_crystal_F_000 7300
_exptl_crystal_size_max 0.28
_exptl_crystal_size_mid 0.25
_exptl_crystal_size_min 0.22
_refine_diff_density_max 2.487
_refine_diff_density_min -4.100
_refine_diff_density_rms 0.373
_refine_ls_extinction_method SHELXL
_refine_ls_goodness_of_fit_ref 1.104
_refine_ls_hydrogen_treatment none
_refine_ls_matrix_type full
_refine_ls_number_parameters 287
_refine_ls_number_reflns 3565
_refine_ls_number_restraints 81
_refine_ls_restrained_S_all 1.096
_refine_ls_R_factor_all 0.0684
_refine_ls_R_factor_gt 0.0604
_refine_ls_shift/su_max 0.000
_refine_ls_shift/su_mean 0.000
_refine_ls_structure_factor_coef Fsqd
_refine_ls_weighting_details 'calc w=1/[\s^2^(Fo^2^)+(0.1000P)^2^+790.0000P] where P=(Fo^2^+2Fc^2^)/3'
_refine_ls_weighting_scheme calc
_refine_ls_wR_factor_gt 0.1820
_refine_ls_wR_factor_ref 0.1869
_reflns_number_gt 3152
_reflns_number_total 3565
_reflns_threshold_expression >2sigma(I)
_cod_data_source_file c4dt01575d2.cif
_cod_data_source_block 1
_cod_depositor_comments 'Adding full bibliography for 7031765.cif.'
_cod_original_sg_symbol_H-M I41/a
_cod_database_code 7031765

loop_
_symmetry_equiv_pos_as_xyz
'x, y, z'
'-y+3/4, x+1/4, z+1/4'
'-x+1/2, -y, z+1/2'
'y+3/4, -x+3/4, z+3/4'
'x+1/2, y+1/2, z+1/2'
'-y+5/4, x+3/4, z+3/4'
'-x+1, -y+1/2, z+1'
'y+5/4, -x+5/4, z+5/4'
'-x, -y, -z'
'y-3/4, -x-1/4, -z-1/4'
'x-1/2, y, -z-1/2'
'-y-3/4, x-3/4, -z-3/4'
'-x+1/2, -y+1/2, -z+1/2'
'y-1/4, -x+1/4, -z+1/4'
'x, y+1/2, -z'
'-y-1/4, x-1/4, -z-1/4'

loop_
_atom_site_label
_atom_site_type_symbol
_atom_site_fract_x
_atom_site_fract_y
_atom_site_fract_z
_atom_site_U_iso_or_equiv
_atom_site_adp_type
_atom_site_occupancy
_atom_site_symmetry_multiplicity
_atom_site_calc_flag
_atom_site_refinement_flags
W1 W 0.10522(3) 0.21516(3) 0.28338(5) 0.0225(3) Uani 1 1 d .
W2 W 0.02428(3) 0.35798(3) 0.28388(5) 0.0237(3) Uani 1 1 d .
W3 W 0.07619(4) 0.11597(3) 0.13247(5) 0.0239(3) Uani 1 1 d .
V1 V 0.0000 0.2500 0.3856(4) 0.0510(16) Uani 1 2 d S
V2 V 0.0000 0.2500 0.1250 0.0380(18) Uani 1 4 d S
O1 O 0.0235(4) 0.0888(5) 0.2223(7) 0.012(2) Uani 1 1 d U
O2 O 0.1249(4) 0.1457(5) 0.2254(7) 0.012(2) Uani 1 1 d U
O3 O 0.0501(5) 0.4051(5) 0.3597(8) 0.017(2) Uani 1 1 d U
O4 O -0.0422(5) 0.3257(5) 0.3468(7) 0.013(2) Uani 1 1 d .
O5 O 0.1110(5) 0.1669(5) 0.0522(7) 0.014(2) Uani 1 1 d .
O6 O 0.0618(4) 0.2843(4) 0.3187(7) 0.009(2) Uani 1 1 d U
O7 O 0.1387(5) 0.2621(5) 0.1969(7) 0.013(2) Uani 1 1 d .
O8 O 0.1118(5) 0.0534(5) 0.1131(8) 0.018(3) Uani 1 1 d .
O9 O 0.0276(4) 0.2002(4) 0.1845(7) 0.011(2) Uani 1 1 d .
O10 O 0.1575(5) 0.2138(5) 0.3603(8) 0.017(3) Uani 1 1 d .
O11 O 0.0000 0.2500 0.4879(10) 0.008(3) Uani 1 2 d SU
Ni1 Ni 0.0000 0.2500 0.6250 0.0086(8) Uani 1 4 d SU
N2 N 0.1751(6) 0.1986(6) 0.5836(10) 0.018(3) Uani 1 1 d .
N3 N 0.0887(7) 0.2364(7) 0.6250(10) 0.022(3) Uani 1 1 d .
C1 C 0.2587(8) 0.0703(9) 0.6047(14) 0.028(4) Uani 1 1 d .
H1A H 0.2952 0.0880 0.6031 0.033 Uiso 1 1 calc R
C2 C 0.1822(8) 0.2166(8) 0.6688(14) 0.025(4) Uani 1 1 d .
H2A H 0.2152 0.2129 0.7036 0.029 Uiso 1 1 calc R
C3 C 0.1186(8) 0.2101(8) 0.5599(13) 0.021(4) Uani 1 1 d U
H3A H 0.1027 0.2011 0.5061 0.026 Uiso 1 1 calc R
C4 C 0.2162(7) 0.1606(8) 0.5343(12) 0.019(4) Uani 1 1 d .
H4A H 0.2558 0.1746 0.5408 0.023 Uiso 1 1 calc R
H4B H 0.2063 0.1609 0.4731 0.023 Uiso 1 1 calc R
C5 C 0.2525(8) 0.0154(8) 0.6409(12) 0.024(4) Uani 1 1 d .
H5A H 0.2849 -0.0038 0.6632 0.029 Uiso 1 1 calc R
C6 C 0.1983(8) -0.0113(8) 0.6442(12) 0.020(4) Uani 1 1 d .
C7 C 0.1569(9) 0.0710(9) 0.5685(13) 0.031(5) Uani 1 1 d .
H7A H 0.1256 0.0892 0.5411 0.037 Uiso 1 1 calc R
C8 C 0.1294(9) 0.2413(8) 0.6904(12) 0.025(4) Uani 1 1 d U
H8A H 0.1219 0.2593 0.7433 0.030 Uiso 1 1 calc R
C9 C 0.2107(8) 0.0986(8) 0.5709(12) 0.021(4) Uani 1 1 d .
C10 C 0.1492(8) 0.0166(8) 0.6064(14) 0.024(4) Uani 1 1 d .
H10A H 0.1127 -0.0011 0.6070 0.029 Uiso 1 1 calc R
C11 C 0.1896(9) -0.0672(9) 0.6898(13) 0.031(4) Uani 1 1 d .
H11A H 0.2113 -0.0659 0.7437 0.037 Uiso 1 1 calc R
H11B H 0.1487 -0.0707 0.7045 0.037 Uiso 1 1 calc R
C14 C 0.2625(8) -0.1918(7) 0.6129(13) 0.057(6) Uani 1 1 d GDU
H14A H 0.2912 -0.2204 0.6162 0.069 Uiso 1 1 calc R
C13 C 0.2513(7) -0.1504(7) 0.6735(11) 0.062(7) Uani 1 1 d GDU
H13A H 0.2711 -0.1456 0.7257 0.075 Uiso 1 1 calc R
N4 N 0.2063(5) -0.1173(5) 0.6447(9) 0.026(3) Uani 1 1 d GDU
C12 C 0.1896(8) -0.1382(7) 0.5663(9) 0.058(6) Uani 1 1 d GDU
H12A H 0.1596 -0.1235 0.5320 0.070 Uiso 1 1 calc R
N1 N 0.2243(10) -0.1843(7) 0.5466(10) 0.073(6) Uani 1 1 d GDU

loop_
_atom_site_aniso_label
_atom_site_aniso_U_11
_atom_site_aniso_U_22
_atom_site_aniso_U_33
_atom_site_aniso_U_23
_atom_site_aniso_U_13
_atom_site_aniso_U_12
W1 0.0238(4) 0.0290(4) 0.0146(4) 0.0025(3) -0.0044(3) -0.0004(3)
W2 0.0274(4) 0.0272(4) 0.0166(4) -0.0045(3) -0.0013(3) -0.0014(3)
W3 0.0301(5) 0.0249(4) 0.0168(4) 0.0006(3) -0.0003(3) 0.0062(3)
V1 0.063(4) 0.056(4) 0.034(3) 0.000 0.000 0.001(3)
V2 0.041(3) 0.041(3) 0.033(4) 0.000 0.000 0.000
O1 0.010(4) 0.014(4) 0.011(4) 0.004(3) 0.002(3) 0.000(3)
O2 0.010(3) 0.014(3) 0.012(3) 0.001(3) -0.001(3) 0.002(3)
O3 0.022(4) 0.014(4) 0.015(4) -0.002(3) 0.002(4) 0.001(3)
O4 0.013(5) 0.018(6) 0.009(6) -0.003(5) 0.002(4) -0.009(4)
O5 0.020(6) 0.016(6) 0.006(6) 0.001(4) -0.006(5) -0.001(4)
O6 0.009(3) 0.009(3) 0.008(3) 0.002(2) 0.003(2) -0.001(2)
O7 0.013(5) 0.022(6) 0.005(5) 0.004(5) 0.002(4) 0.001(4)
O8 0.021(6) 0.017(6) 0.016(6) -0.001(5) 0.001(5) 0.008(5)
O9 0.013(5) 0.007(5) 0.012(6) 0.002(4) 0.009(4) 0.000(4)
O10 0.025(6) 0.011(5) 0.014(6) 0.004(5) -0.004(5) 0.000(5)
O11 0.010(5) 0.010(5) 0.004(5) 0.000 0.000 0.002(4)
Ni1 0.0121(11) 0.0121(11) 0.0016(17) 0.000 0.000 0.000
N2 0.024(8) 0.014(7) 0.016(8) 0.003(6) 0.005(6) 0.000(6)
N3 0.029(8) 0.020(7) 0.017(8) -0.002(6) -0.002(6) 0.005(7)
C1 0.018(9) 0.033(11) 0.033(11) 0.000(9) 0.008(8) -0.005(8)
C2 0.015(8) 0.026(10) 0.032(11) -0.001(8) 0.003(8) -0.001(7)
C3 0.021(5) 0.024(5) 0.019(5) 0.004(4) -0.002(4) 0.004(4)
C4 0.009(7) 0.030(9) 0.019(9) 0.015(8) 0.002(7) 0.005(7)
C5 0.022(9) 0.034(10) 0.016(9) 0.005(8) -0.003(7) 0.018(8)
C6 0.018(9) 0.023(9) 0.018(9) -0.006(7) 0.002(7) 0.000(7)
C7 0.034(11) 0.032(11) 0.027(11) -0.006(9) -0.003(9) 0.017(9)
C8 0.041(11) 0.022(9) 0.013(9) -0.008(7) -0.009(8) 0.003(8)
C9 0.023(9) 0.025(9) 0.015(9) 0.005(7) 0.002(7) 0.005(7)
C10 0.014(8) 0.017(9) 0.041(12) 0.003(8) -0.003(8) 0.003(7)
C11 0.036(11) 0.034(11) 0.023(10) 0.002(9) 0.004(9) 0.000(9)
C14 0.056(7) 0.054(7) 0.063(7) -0.001(5) 0.012(5) 0.000(5)
C13 0.037(13) 0.051(15) 0.099(18) -0.011(13) -0.019(13) 0.015(10)
N4 0.016(7) 0.029(8) 0.033(8) 0.010(6) -0.004(6) -0.009(5)
C12 0.096(19) 0.043(13) 0.035(12) 0.000(10) -0.007(11) -0.005(11)
N1 0.118(18) 0.042(11) 0.057(12) -0.002(9) 0.015(10) -0.009(10)

loop_
_atom_type_symbol
_atom_type_description
_atom_type_scat_dispersion_real
_atom_type_scat_dispersion_imag
_atom_type_scat_source
W W -0.8490 6.8722 'International Tables Vol C Tables 4.2.6.8 and 6.1.1.4'
O O 0.0106 0.0060 'International Tables Vol C Tables 4.2.6.8 and 6.1.1.4'
C C 0.0033 0.0016 'International Tables Vol C Tables 4.2.6.8 and 6.1.1.4'
N N 0.0061 0.0033 'International Tables Vol C Tables 4.2.6.8 and 6.1.1.4'
Ni Ni 0.3393 1.1124 'International Tables Vol C Tables 4.2.6.8 and 6.1.1.4'
V V 0.3005 0.5294 'International Tables Vol C Tables 4.2.6.8 and 6.1.1.4'
H H 0.0000 0.0000 'International Tables Vol C Tables 4.2.6.8 and 6.1.1.4'

loop_
_geom_angle_atom_site_label_1
_geom_angle_atom_site_label_2
_geom_angle_atom_site_label_3
_geom_angle
_geom_angle_site_symmetry_1
_geom_angle_site_symmetry_3
O10 W1 O7 102.7(5) . .
O10 W1 O2 98.6(5) . .
O7 W1 O2 92.9(5) . .
O10 W1 O6 100.4(5) . .
O7 W1 O6 86.6(5) . .
O2 W1 O6 160.7(4) . .
O10 W1 O4 99.3(5) . 7_454
O7 W1 O4 156.9(5) . 7_454
O2 W1 O4 90.6(5) . 7_454
O6 W1 O4 82.7(4) . 7_454
O10 W1 O9 169.7(4) . .
O7 W1 O9 86.1(4) . .
O2 W1 O9 75.6(4) . .
O6 W1 O9 85.1(4) . .
O4 W1 O9 72.7(4) 7_454 .
O10 W1 V1 101.9(4) . .
O7 W1 V1 123.4(3) . .
O2 W1 V1 132.1(3) . .
O6 W1 V1 39.0(3) . .
O4 W1 V1 43.7(3) 7_454 .
O9 W1 V1 76.8(3) . .
O3 W2 O1 97.9(5) . 7_454
O3 W2 O5 102.2(5) . 12_666
O1 W2 O5 92.1(5) 7_454 12_666
O3 W2 O4 99.8(5) . .
O1 W2 O4 92.4(5) 7_454 .
O5 W2 O4 156.6(5) 12_666 .
O3 W2 O6 101.8(5) . .
O1 W2 O6 160.2(4) 7_454 .
O5 W2 O6 84.9(4) 12_666 .
O4 W2 O6 83.1(4) . .
O3 W2 O9 169.9(5) . 7_454
O1 W2 O9 75.3(4) 7_454 7_454
O5 W2 O9 85.6(4) 12_666 7_454
O4 W2 O9 73.4(4) . 7_454
O6 W2 O9 85.0(4) . 7_454
O3 W2 V1 103.3(4) . .
O1 W2 V1 133.6(3) 7_454 .
O5 W2 V1 122.1(3) 12_666 .
O4 W2 V1 43.8(3) . .
O6 W2 V1 39.3(3) . .
O9 W2 V1 77.2(3) 7_454 .
O8 W3 O5 102.0(5) . .
O8 W3 O7 102.2(5) . 14
O5 W3 O7 86.5(5) . 14
O8 W3 O2 98.7(5) . .
O5 W3 O2 91.4(5) . .
O7 W3 O2 159.0(4) 14 .
O8 W3 O1 98.9(5) . .
O5 W3 O1 159.1(5) . .
O7 W3 O1 87.8(5) 14 .
O2 W3 O1 86.8(5) . .
O8 W3 O9 170.4(5) . .
O5 W3 O9 85.2(4) . .
O7 W3 O9 84.4(4) 14 .
O2 W3 O9 74.6(4) . .
O1 W3 O9 74.2(4) . .
O11 V1 O6 122.5(4) . 7_454
O11 V1 O6 122.5(4) . .
O6 V1 O6 115.0(7) 7_454 .
O11 V1 O4 106.7(4) . .
O6 V1 O4 81.0(4) 7_454 .
O6 V1 O4 81.2(4) . .
O11 V1 O4 106.7(4) . 7_454
O6 V1 O4 81.2(4) 7_454 7_454
O6 V1 O4 81.0(4) . 7_454
O4 V1 O4 146.5(7) . 7_454
O11 V1 W2 121.73(11) . .
O6 V1 W2 101.2(4) 7_454 .
O6 V1 W2 40.6(3) . .
O4 V1 W2 40.7(3) . .
O4 V1 W2 117.1(4) 7_454 .
O11 V1 W2 121.73(11) . 7_454
O6 V1 W2 40.6(3) 7_454 7_454
O6 V1 W2 101.2(4) . 7_454
O4 V1 W2 117.1(4) . 7_454
O4 V1 W2 40.7(3) 7_454 7_454
W2 V1 W2 116.5(2) . 7_454
O11 V1 W1 121.82(11) . .
O6 V1 W1 101.7(4) 7_454 .
O6 V1 W1 39.8(3) . .
O4 V1 W1 116.6(4) . .
O4 V1 W1 41.3(3) 7_454 .
W2 V1 W1 78.10(11) . .
W2 V1 W1 69.61(9) 7_454 .
O11 V1 W1 121.82(11) . 7_454
O6 V1 W1 39.8(3) 7_454 7_454
O6 V1 W1 101.7(4) . 7_454
O4 V1 W1 41.3(3) . 7_454
O4 V1 W1 116.6(4) 7_454 7_454
W2 V1 W1 69.61(9) . 7_454
W2 V1 W1 78.10(11) 7_454 7_454
W1 V1 W1 116.4(2) . 7_454
O9 V2 O9 109.3(4) 7_454 12_666
O9 V2 O9 109.8(7) 7_454 .
O9 V2 O9 109.3(4) 12_666 .
O9 V2 O9 109.3(4) 7_454 14
O9 V2 O9 109.8(7) 12_666 14
O9 V2 O9 109.3(4) . 14
W2 O1 W3 120.7(5) 7_454 .
W1 O2 W3 120.7(5) . .
W2 O4 W1 120.2(6) . 7_454
W2 O4 V1 95.5(5) . .
W1 O4 V1 95.0(5) 7_454 .
W3 O5 W2 152.8(7) . 14
V1 O6 W1 101.2(4) . .
V1 O6 W2 100.1(4) . .
W1 O6 W2 147.5(6) . .
W1 O7 W3 150.6(6) . 12_666
V2 O9 W2 125.4(5) . 7_454
V2 O9 W1 124.4(5) . .
W2 O9 W1 92.4(4) 7_454 .
V2 O9 W3 125.1(6) . .
W2 O9 W3 89.8(3) 7_454 .
W1 O9 W3 89.1(4) . .
V1 O11 Ni1 180.000(1) . .
N3 Ni1 N3 90.000(4) 12_667 .
N3 Ni1 N3 90.000(2) 12_667 7_454
N3 Ni1 N3 180.0(8) . 7_454
N3 Ni1 N3 180.0(8) 12_667 14_556
N3 Ni1 N3 90.000(1) . 14_556
N3 Ni1 N3 90.000(4) 7_454 14_556
N3 Ni1 O11 90.0(4) 12_667 14_556
N3 Ni1 O11 90.0(4) . 14_556
N3 Ni1 O11 90.0(4) 7_454 14_556
N3 Ni1 O11 90.0(4) 14_556 14_556
N3 Ni1 O11 90.0(4) 12_667 .
N3 Ni1 O11 90.0(4) . .
N3 Ni1 O11 90.0(4) 7_454 .
N3 Ni1 O11 90.0(4) 14_556 .
O11 Ni1 O11 180.000(1) 14_556 .
C2 N2 C3 107.7(15) . .
C2 N2 C4 125.7(15) . .
C3 N2 C4 125.0(15) . .
C3 N3 C8 103.7(16) . .
C3 N3 Ni1 124.5(12) . .
C8 N3 Ni1 131.0(13) . .
C9 C1 C5 119.8(17) . .
C9 C1 H1A 120.1 . .
C5 C1 H1A 120.1 . .
C8 C2 N2 104.4(16) . .
C8 C2 H2A 127.8 . .
N2 C2 H2A 127.8 . .
N3 C3 N2 111.5(16) . .
N3 C3 H3A 124.3 . .
N2 C3 H3A 124.3 . .
N2 C4 C9 107.6(13) . .
N2 C4 H4A 110.2 . .
C9 C4 H4A 110.2 . .
N2 C4 H4B 110.2 . .
C9 C4 H4B 110.2 . .
H4A C4 H4B 108.5 . .
C6 C5 C1 120.6(16) . .
C6 C5 H5A 119.7 . .
C1 C5 H5A 119.7 . .
C5 C6 C10 119.8(17) . .
C5 C6 C11 121.4(17) . .
C10 C6 C11 118.7(16) . .
C9 C7 C10 120.8(17) . .
C9 C7 H7A 119.6 . .
C10 C7 H7A 119.6 . .
C2 C8 N3 112.6(17) . .
C2 C8 H8A 123.7 . .
N3 C8 H8A 123.7 . .
C7 C9 C1 120.3(17) . .
C7 C9 C4 119.0(16) . .
C1 C9 C4 120.7(16) . .
C7 C10 C6 118.5(17) . .
C7 C10 H10A 120.8 . .
C6 C10 H10A 120.8 . .
N4 C11 C6 116.2(16) . .
N4 C11 H11A 108.2 . .
C6 C11 H11A 108.2 . .
N4 C11 H11B 108.2 . .
C6 C11 H11B 108.2 . .
H11A C11 H11B 107.4 . .
N1 C14 C13 108.0 . .
N1 C14 H14A 126.0 . .
C13 C14 H14A 126.0 . .
N4 C13 C14 108.0 . .
N4 C13 H13A 126.0 . .
C14 C13 H13A 126.0 . .
C13 N4 C12 108.0 . .
C13 N4 C11 120.4(13) . .
C12 N4 C11 131.1(13) . .
N4 C12 N1 108.0 . .
N4 C12 H12A 126.0 . .
N1 C12 H12A 126.0 . .
C14 N1 C12 108.0 . .

loop_
_geom_bond_atom_site_label_1
_geom_bond_atom_site_label_2
_geom_bond_distance
_geom_bond_site_symmetry_2
W1 O10 1.687(12) .
W1 O7 1.878(11) .
W1 O2 1.883(11) .
W1 O6 1.950(10) .
W1 O4 1.980(10) 7_454
W1 O9 2.369(11) .
W1 V1 2.991(4) .
W2 O3 1.699(12) .
W2 O1 1.896(11) 7_454
W2 O5 1.894(11) 12_666
W2 O4 1.954(10) .
W2 O6 1.970(10) .
W2 O9 2.354(10) 7_454
W2 V1 2.984(4) .
W3 O8 1.678(11) .
W3 O5 1.880(11) .
W3 O7 1.915(11) 14
W3 O2 1.941(11) .
W3 O1 1.942(10) .
W3 O9 2.369(10) .
V1 O11 1.578(16) .
V1 O6 1.920(10) 7_454
V1 O6 1.920(10) .
V1 O4 2.075(12) .
V1 O4 2.075(12) 7_454
V1 W2 2.984(4) 7_454
V1 W1 2.991(4) 7_454
V2 O9 1.597(11) 7_454
V2 O9 1.597(11) 12_666
V2 O9 1.597(11) .
V2 O9 1.597(11) 14
O1 W2 1.896(11) 7_454
O4 W1 1.980(10) 7_454
O5 W2 1.894(11) 14
O7 W3 1.915(11) 12_666
O9 W2 2.354(10) 7_454
O11 Ni1 2.116(15) .
Ni1 N3 2.057(16) 12_667
Ni1 N3 2.057(16) .
Ni1 N3 2.057(16) 7_454
Ni1 N3 2.057(16) 14_556
Ni1 O11 2.116(15) 14_556
N2 C2 1.39(3) .
N2 C3 1.37(2) .
N2 C4 1.49(2) .
N3 C3 1.36(2) .
N3 C8 1.38(2) .
C1 C9 1.38(3) .
C1 C5 1.38(3) .
C1 H1A 0.9300 .
C2 C8 1.38(3) .
C2 H2A 0.9300 .
C3 H3A 0.9300 .
C4 C9 1.53(2) .
C4 H4A 0.9700 .
C4 H4B 0.9700 .
C5 C6 1.39(3) .
C5 H5A 0.9300 .
C6 C10 1.42(2) .
C6 C11 1.48(3) .
C7 C9 1.39(3) .
C7 C10 1.39(3) .
C7 H7A 0.9300 .
C8 H8A 0.9300 .
C10 H10A 0.9300 .
C11 N4 1.40(2) .
C11 H11A 0.9700 .
C11 H11B 0.9700 .
C14 N1 1.357(8) .
C14 C13 1.357(8) .
C14 H14A 0.9300 .
C13 N4 1.357(8) .
C13 H13A 0.9300 .
N4 C12 1.357(8) .
C12 N1 1.357(8) .
C12 H12A 0.9300 .
